data_7110037
loop_
_publ_author_name
'Dhassida Sooksawat'
'Sarah J. Pike'
'Alexandra M. Z. Slawin'
'Paul J. Lusby'

_publ_section_title
;
 Acid-base responsive switching between '3+1' and '2+2' platinum complexes
;
_journal_name_full Chem.Commun.
_journal_page_first 11077
_journal_paper_doi 10.1039/c3cc46587j
_journal_volume 49
_journal_year 2013
_chemical_formula_moiety 'C36 H31 N3 O3 Pt S,(C H Cl3)2'
_chemical_formula_sum 'C38 H33 Cl6 N3 O3 Pt S'
_chemical_formula_weight 1019.52
_chemical_name_systematic
; 
 ? 
;
_space_group_IT_number 14
_symmetry_cell_setting monoclinic
_symmetry_space_group_name_Hall '-P 2ybc'
_symmetry_space_group_name_H-M 'P 1 21/c 1'
_atom_sites_solution_hydrogens geom
_atom_sites_solution_primary direct
_atom_sites_solution_secondary difmap
_audit_creation_method SHELXL-97
_cell_angle_alpha 90.00
_cell_angle_beta 115.215(5)
_cell_angle_gamma 90.00
_cell_formula_units_Z 4
_cell_length_a 16.521(4)
_cell_length_b 14.330(3)
_cell_length_c 17.844(4)
_cell_measurement_reflns_used 9296
_cell_measurement_temperature 93(2)
_cell_measurement_theta_max 25.4
_cell_measurement_theta_min 2.2
_cell_volume 3822.0(15)
_computing_cell_refinement 'CrystalClear (Rigaku Corp., 2004)'
_computing_data_collection 'CrystalClear (Rigaku Corp., 2004)'
_computing_data_reduction 'CrystalClear (Rigaku Corp., 2004)'
_computing_molecular_graphics 'Bruker SHELXTL'
_computing_publication_material 'Bruker SHELXTL'
_computing_structure_refinement 'SHELXL-97 (Sheldrick, 1997)'
_computing_structure_solution 'SHELXS-97 (Sheldrick, 1990)'
_diffrn_ambient_temperature 93(2)
_diffrn_measured_fraction_theta_full 0.986
_diffrn_measured_fraction_theta_max 0.981
_diffrn_measurement_device_type CCD
_diffrn_measurement_method '\w and \f scans'
_diffrn_radiation_monochromator confocal
_diffrn_radiation_source 'rotating anode'
_diffrn_radiation_type MoK\a
_diffrn_radiation_wavelength 0.71073
_diffrn_reflns_av_R_equivalents 0.0535
_diffrn_reflns_av_sigmaI/netI 0.0594
_diffrn_reflns_limit_h_max 19
_diffrn_reflns_limit_h_min -18
_diffrn_reflns_limit_k_max 17
_diffrn_reflns_limit_k_min -13
_diffrn_reflns_limit_l_max 21
_diffrn_reflns_limit_l_min -20
_diffrn_reflns_number 23501
_diffrn_reflns_theta_full 25.00
_diffrn_reflns_theta_max 25.36
_diffrn_reflns_theta_min 2.30
_exptl_absorpt_coefficient_mu 4.188
_exptl_absorpt_correction_T_max 1.0000
_exptl_absorpt_correction_T_min 0.725
_exptl_absorpt_correction_type multi-scan
_exptl_absorpt_process_details 'Jacobson, R. (1998) Private communication'
_exptl_crystal_colour Yellow
_exptl_crystal_density_diffrn 1.772
_exptl_crystal_density_method 'not measured'
_exptl_crystal_description Prism
_exptl_crystal_F_000 2008
_exptl_crystal_size_max 0.10
_exptl_crystal_size_mid 0.06
_exptl_crystal_size_min 0.06
_refine_diff_density_max 2.479
_refine_diff_density_min -2.569
_refine_diff_density_rms 0.194
_refine_ls_extinction_method none
_refine_ls_goodness_of_fit_ref 1.116
_refine_ls_hydrogen_treatment constr
_refine_ls_matrix_type full
_refine_ls_number_parameters 472
_refine_ls_number_reflns 6874
_refine_ls_number_restraints 6
_refine_ls_restrained_S_all 1.116
_refine_ls_R_factor_all 0.0696
_refine_ls_R_factor_gt 0.0606
_refine_ls_shift/su_max 0.008
_refine_ls_shift/su_mean 0.000
_refine_ls_structure_factor_coef Fsqd
_refine_ls_weighting_details 'calc w=1/[\s^2^(Fo^2^)+(0.0644P)^2^+34.4529P] where P=(Fo^2^+2Fc^2^)/3'
_refine_ls_weighting_scheme calc
_refine_ls_wR_factor_gt 0.1515
_refine_ls_wR_factor_ref 0.1583
_reflns_number_gt 5920
_reflns_number_total 6874
_reflns_threshold_expression >2sigma(I)
_cod_data_source_file c3cc46587j.txt
_cod_data_source_block '[HL1Pt(dibipy)]'
_cod_original_cell_volume 3821.8(14)
_cod_original_sg_symbol_H-M P2(1)/c
_cod_database_code 7110037

loop_
_symmetry_equiv_pos_as_xyz
'x, y, z'
'-x, y+1/2, -z+1/2'
'-x, -y, -z'
'x, -y-1/2, z-1/2'

loop_
_atom_site_label
_atom_site_type_symbol
_atom_site_fract_x
_atom_site_fract_y
_atom_site_fract_z
_atom_site_U_iso_or_equiv
_atom_site_adp_type
_atom_site_occupancy
_atom_site_symmetry_multiplicity
_atom_site_calc_flag
_atom_site_refinement_flags
Pt1 Pt 0.94580(2) 0.98651(2) 0.593257(19) 0.02465(14) Uani 1 1 d .
C1 C 1.0258(6) 0.9462(6) 0.7084(5) 0.0292(19) Uani 1 1 d .
C2 C 1.0584(6) 0.8539(6) 0.7088(5) 0.0279(19) Uani 1 1 d .
C3 C 1.1298(6) 0.8185(6) 0.7788(5) 0.032(2) Uani 1 1 d .
H3A H 1.1544 0.7592 0.7767 0.038 Uiso 1 1 calc R
C4 C 1.1649(6) 0.8709(7) 0.8518(6) 0.035(2) Uani 1 1 d .
H4A H 1.2146 0.8483 0.8992 0.042 Uiso 1 1 calc R
C5 C 1.1259(6) 0.9572(7) 0.8539(6) 0.036(2) Uani 1 1 d .
H5A H 1.1467 0.9914 0.9043 0.043 Uiso 1 1 calc R
C6 C 1.0574(7) 0.9928(6) 0.7833(6) 0.032(2) Uani 1 1 d .
H6A H 1.0314 1.0510 0.7864 0.038 Uiso 1 1 calc R
C7 C 1.0033(6) 0.7979(6) 0.6364(5) 0.0264(18) Uani 1 1 d .
N8 N 0.9283(5) 0.8438(5) 0.5816(4) 0.0284(16) Uani 1 1 d .
C9 C 0.8594(6) 0.7911(6) 0.5247(5) 0.030(2) Uani 1 1 d .
C10 C 0.8737(7) 0.6967(6) 0.5146(6) 0.034(2) Uani 1 1 d .
H10A H 0.8271 0.6609 0.4742 0.040 Uiso 1 1 calc R
C11 C 0.9541(7) 0.6551(6) 0.5622(6) 0.033(2) Uani 1 1 d .
H11A H 0.9651 0.5923 0.5521 0.040 Uiso 1 1 calc R
C12 C 1.0188(6) 0.7056(6) 0.6250(5) 0.0284(19) Uani 1 1 d .
H12A H 1.0737 0.6770 0.6603 0.034 Uiso 1 1 calc R
C13 C 0.7710(6) 0.8335(6) 0.4789(6) 0.035(2) Uani 1 1 d .
C14 C 0.7155(7) 0.8020(7) 0.3976(6) 0.044(2) Uani 1 1 d .
H14A H 0.7356 0.7539 0.3731 0.052 Uiso 1 1 calc R
C15 C 0.6330(8) 0.8411(8) 0.3549(7) 0.052(3) Uani 1 1 d .
H15A H 0.5958 0.8183 0.3011 0.063 Uiso 1 1 calc R
C16 C 0.6027(8) 0.9116(8) 0.3870(7) 0.052(3) Uani 1 1 d .
H16A H 0.5463 0.9395 0.3547 0.063 Uiso 1 1 calc R
C17 C 0.6551(7) 0.9434(8) 0.4685(7) 0.047(3) Uani 1 1 d .
H17A H 0.6336 0.9913 0.4922 0.056 Uiso 1 1 calc R
C18 C 0.7384(6) 0.9033(7) 0.5131(6) 0.037(2) Uani 1 1 d .
H18A H 0.7740 0.9238 0.5680 0.045 Uiso 1 1 calc R
N19 N 0.9757(5) 1.1245(5) 0.6063(4) 0.0285(16) Uani 1 1 d .
C20 C 0.9216(6) 1.1814(6) 0.5441(5) 0.0275(19) Uani 1 1 d .
C21 C 0.9367(6) 1.2774(6) 0.5473(5) 0.030(2) Uani 1 1 d .
H21A H 0.8970 1.3166 0.5045 0.036 Uiso 1 1 calc R
C22 C 1.0093(6) 1.3153(6) 0.6129(6) 0.031(2) Uani 1 1 d .
H22A H 1.0208 1.3805 0.6151 0.038 Uiso 1 1 calc R
C23 C 1.0652(6) 1.2569(6) 0.6754(6) 0.031(2) Uani 1 1 d .
C24 C 1.0463(6) 1.1636(6) 0.6693(6) 0.0287(19) Uani 1 1 d .
H24A H 1.0852 1.1239 0.7121 0.034 Uiso 1 1 calc R
C25 C 1.1471(6) 1.2953(7) 0.7484(6) 0.037(2) Uani 1 1 d .
H25A H 1.1796 1.2439 0.7852 0.055 Uiso 1 1 calc R
H25B H 1.1279 1.3401 0.7792 0.055 Uiso 1 1 calc R
H25C H 1.1864 1.3267 0.7279 0.055 Uiso 1 1 calc R
C26 C 0.8582(6) 1.1332(6) 0.4697(5) 0.0280(19) Uani 1 1 d .
N27 N 0.8700(5) 1.0385(5) 0.4708(4) 0.0280(16) Uani 1 1 d .
C28 C 0.8286(6) 0.9911(6) 0.4004(5) 0.0258(19) Uani 1 1 d .
H28A H 0.8415 0.9265 0.4003 0.031 Uiso 1 1 calc R
C29 C 0.7677(6) 1.0311(6) 0.3269(6) 0.0295(19) Uani 1 1 d .
C30 C 0.7486(6) 1.1254(6) 0.3289(5) 0.0299(19) Uani 1 1 d .
H30A H 0.7036 1.1543 0.2816 0.036 Uiso 1 1 calc R
C31 C 0.7958(6) 1.1773(6) 0.4002(5) 0.031(2) Uani 1 1 d .
H31A H 0.7853 1.2424 0.4011 0.037 Uiso 1 1 calc R
C32 C 0.7257(7) 0.9756(7) 0.2481(6) 0.040(2) Uani 1 1 d .
H32A H 0.7401 1.0046 0.2055 0.060 Uiso 1 1 calc R
H32B H 0.6607 0.9743 0.2291 0.060 Uiso 1 1 calc R
H32C H 0.7491 0.9117 0.2582 0.060 Uiso 1 1 calc R
S1 S 0.79030(16) 1.02026(15) 0.86402(14) 0.0301(5) Uani 1 1 d .
O1 O 0.7733(5) 1.0818(4) 0.9212(4) 0.0380(15) Uani 1 1 d .
O2 O 0.8847(5) 1.0058(5) 0.8859(5) 0.0431(18) Uani 1 1 d .
O3 O 0.7389(4) 0.9333(4) 0.8485(4) 0.0350(15) Uani 1 1 d .
C33 C 0.7467(6) 1.0802(6) 0.7669(5) 0.0288(19) Uani 1 1 d .
C34 C 0.7851(6) 1.0662(6) 0.7123(6) 0.035(2) Uani 1 1 d .
H34A H 0.8358 1.0269 0.7266 0.041 Uiso 1 1 calc R
C35 C 0.7478(7) 1.1108(7) 0.6362(6) 0.040(2) Uani 1 1 d .
H35A H 0.7743 1.1025 0.5988 0.048 Uiso 1 1 calc R
C36 C 0.6729(8) 1.1672(7) 0.6131(6) 0.043(3) Uani 1 1 d .
C37 C 0.6353(7) 1.1791(7) 0.6690(6) 0.043(3) Uani 1 1 d .
H37A H 0.5839 1.2175 0.6541 0.051 Uiso 1 1 calc R
C38 C 0.6709(6) 1.1361(6) 0.7456(6) 0.032(2) Uani 1 1 d .
H38A H 0.6444 1.1445 0.7831 0.038 Uiso 1 1 calc R
C40 C 0.6314(9) 1.2138(9) 0.5283(7) 0.068(4) Uani 1 1 d .
H40A H 0.6297 1.2815 0.5351 0.101 Uiso 1 1 calc R
H40B H 0.5704 1.1903 0.4970 0.101 Uiso 1 1 calc R
H40C H 0.6674 1.1994 0.4981 0.101 Uiso 1 1 calc R
C41 C 0.5817(8) 0.6508(9) 0.1847(7) 0.060(3) Uani 1 1 d .
H41A H 0.6301 0.6348 0.2403 0.072 Uiso 1 1 calc R
Cl1 Cl 0.6091(2) 0.7553(2) 0.1480(2) 0.0724(9) Uani 1 1 d .
Cl2 Cl 0.4786(3) 0.6640(3) 0.1918(2) 0.0852(12) Uani 1 1 d .
Cl3 Cl 0.5721(2) 0.5615(2) 0.1136(2) 0.0699(9) Uani 1 1 d .
C42 C 0.6026(11) 0.5341(11) 0.4307(10) 0.080(4) Uani 1 1 d U
H42A H 0.6564 0.5407 0.4190 0.096 Uiso 1 1 calc R
Cl4 Cl 0.5367(4) 0.4445(5) 0.3737(5) 0.153(3) Uani 1 1 d .
Cl5 Cl 0.5491(9) 0.6314(6) 0.4134(6) 0.250(6) Uani 1 1 d .
Cl6 Cl 0.6336(7) 0.4984(8) 0.5294(4) 0.282(8) Uani 1 1 d .

loop_
_atom_site_aniso_label
_atom_site_aniso_U_11
_atom_site_aniso_U_22
_atom_site_aniso_U_33
_atom_site_aniso_U_23
_atom_site_aniso_U_13
_atom_site_aniso_U_12
Pt1 0.0241(2) 0.0211(2) 0.0254(2) 0.00178(12) 0.00728(16) 0.00161(12)
C1 0.027(5) 0.031(5) 0.027(4) 0.003(4) 0.010(4) -0.005(4)
C2 0.028(5) 0.025(5) 0.031(4) 0.000(4) 0.014(4) 0.001(4)
C3 0.028(5) 0.030(5) 0.032(5) 0.007(4) 0.007(4) 0.005(4)
C4 0.023(5) 0.037(5) 0.038(5) 0.012(4) 0.008(4) 0.007(4)
C5 0.033(5) 0.039(5) 0.033(5) -0.001(4) 0.011(4) -0.003(4)
C6 0.033(5) 0.028(5) 0.030(5) 0.000(4) 0.010(4) 0.000(4)
C7 0.027(5) 0.023(4) 0.029(4) 0.003(3) 0.011(4) 0.000(4)
N8 0.035(4) 0.025(4) 0.027(4) 0.001(3) 0.015(3) 0.004(3)
C9 0.033(5) 0.036(5) 0.025(4) -0.003(4) 0.015(4) -0.009(4)
C10 0.041(6) 0.026(5) 0.033(5) -0.005(4) 0.014(4) -0.006(4)
C11 0.044(6) 0.021(5) 0.041(5) -0.003(4) 0.024(5) 0.000(4)
C12 0.036(5) 0.024(4) 0.029(4) 0.007(3) 0.017(4) 0.008(4)
C13 0.034(5) 0.028(5) 0.041(5) -0.004(4) 0.014(5) -0.010(4)
C14 0.044(6) 0.043(6) 0.036(5) -0.009(4) 0.009(5) -0.008(5)
C15 0.051(7) 0.042(6) 0.044(6) -0.006(5) 0.000(5) -0.002(5)
C16 0.040(6) 0.047(7) 0.044(6) 0.000(5) -0.007(5) 0.002(5)
C17 0.033(6) 0.042(6) 0.050(6) -0.005(5) 0.004(5) 0.003(5)
C18 0.027(5) 0.032(5) 0.041(5) -0.004(4) 0.003(4) 0.002(4)
N19 0.031(4) 0.027(4) 0.030(4) 0.000(3) 0.015(3) 0.005(3)
C20 0.032(5) 0.024(4) 0.025(4) 0.009(3) 0.011(4) 0.001(4)
C21 0.030(5) 0.034(5) 0.028(4) 0.004(4) 0.014(4) 0.005(4)
C22 0.032(5) 0.025(5) 0.041(5) -0.001(4) 0.019(4) -0.001(4)
C23 0.031(5) 0.032(5) 0.036(5) -0.008(4) 0.019(4) -0.002(4)
C24 0.023(5) 0.025(5) 0.037(5) 0.005(4) 0.011(4) 0.002(4)
C25 0.029(5) 0.035(5) 0.039(5) -0.004(4) 0.008(4) -0.002(4)
C26 0.032(5) 0.020(4) 0.034(5) -0.001(3) 0.016(4) -0.002(4)
N27 0.023(4) 0.031(4) 0.027(4) 0.005(3) 0.008(3) 0.003(3)
C28 0.028(5) 0.022(4) 0.028(5) 0.003(3) 0.012(4) 0.002(3)
C29 0.026(5) 0.031(5) 0.031(5) 0.001(4) 0.012(4) -0.003(4)
C30 0.022(5) 0.032(5) 0.031(5) 0.006(4) 0.008(4) 0.003(4)
C31 0.031(5) 0.027(5) 0.036(5) 0.006(4) 0.014(4) 0.002(4)
C32 0.038(6) 0.046(6) 0.029(5) -0.001(4) 0.007(5) -0.005(5)
S1 0.0267(12) 0.0239(11) 0.0328(12) 0.0015(8) 0.0059(10) -0.0009(9)
O1 0.039(4) 0.034(4) 0.031(3) -0.005(3) 0.006(3) -0.008(3)
O2 0.023(4) 0.038(4) 0.057(5) 0.010(3) 0.006(3) 0.002(3)
O3 0.036(4) 0.024(3) 0.040(4) -0.002(3) 0.010(3) -0.006(3)
C33 0.027(5) 0.024(4) 0.032(5) -0.002(3) 0.009(4) -0.009(4)
C34 0.030(5) 0.030(5) 0.040(5) -0.005(4) 0.012(4) -0.006(4)
C35 0.047(6) 0.040(6) 0.027(5) -0.007(4) 0.010(5) -0.019(5)
C36 0.051(7) 0.032(5) 0.028(5) -0.001(4) -0.001(5) -0.017(5)
C37 0.037(6) 0.028(5) 0.045(6) -0.003(4) 0.000(5) -0.001(4)
C38 0.022(5) 0.027(5) 0.037(5) 0.004(4) 0.005(4) 0.002(4)
C40 0.068(9) 0.058(8) 0.043(6) 0.013(6) -0.009(6) -0.023(7)
C41 0.036(6) 0.063(8) 0.054(7) -0.002(6) -0.006(5) -0.008(6)
Cl1 0.0549(19) 0.058(2) 0.086(2) -0.0010(17) 0.0126(18) -0.0085(16)
Cl2 0.076(2) 0.118(3) 0.069(2) -0.031(2) 0.038(2) -0.018(2)
Cl3 0.063(2) 0.0534(19) 0.097(3) 0.0064(17) 0.0371(19) 0.0149(15)
C42 0.080(4) 0.080(4) 0.080(4) -0.0003(10) 0.035(2) -0.0004(10)
Cl4 0.084(3) 0.184(6) 0.207(6) -0.115(6) 0.077(4) -0.048(4)
Cl5 0.454(18) 0.126(6) 0.259(10) 0.100(6) 0.238(12) 0.096(8)
Cl6 0.305(11) 0.461(17) 0.079(4) 0.080(6) 0.080(5) 0.300(12)

loop_
_atom_type_symbol
_atom_type_description
_atom_type_scat_dispersion_real
_atom_type_scat_dispersion_imag
_atom_type_scat_source
C C 0.0033 0.0016 'International Tables Vol C Tables 4.2.6.8 and 6.1.1.4'
H H 0.0000 0.0000 'International Tables Vol C Tables 4.2.6.8 and 6.1.1.4'
N N 0.0061 0.0033 'International Tables Vol C Tables 4.2.6.8 and 6.1.1.4'
O O 0.0106 0.0060 'International Tables Vol C Tables 4.2.6.8 and 6.1.1.4'
S S 0.1246 0.1234 'International Tables Vol C Tables 4.2.6.8 and 6.1.1.4'
Cl Cl 0.1484 0.1585 'International Tables Vol C Tables 4.2.6.8 and 6.1.1.4'
Pt Pt -1.7033 8.3905 'International Tables Vol C Tables 4.2.6.8 and 6.1.1.4'

loop_
_geom_angle_atom_site_label_1
_geom_angle_atom_site_label_2
_geom_angle_atom_site_label_3
_geom_angle
C1 Pt1 N19 98.2(3)
C1 Pt1 N8 79.6(3)
N19 Pt1 N8 174.3(3)
C1 Pt1 N27 174.6(3)
N19 Pt1 N27 77.6(3)
N8 Pt1 N27 104.3(3)
C6 C1 C2 117.2(8)
C6 C1 Pt1 131.8(7)
C2 C1 Pt1 110.9(6)
C3 C2 C1 121.0(8)
C3 C2 C7 124.1(8)
C1 C2 C7 114.4(8)
C2 C3 C4 119.7(8)
C2 C3 H3A 120.2
C4 C3 H3A 120.2
C5 C4 C3 119.1(8)
C5 C4 H4A 120.5
C3 C4 H4A 120.5
C6 C5 C4 120.5(9)
C6 C5 H5A 119.8
C4 C5 H5A 119.8
C1 C6 C5 121.8(9)
C1 C6 H6A 119.1
C5 C6 H6A 119.1
C12 C7 N8 121.5(8)
C12 C7 C2 124.9(8)
N8 C7 C2 113.4(7)
C7 N8 C9 118.1(8)
C7 N8 Pt1 110.9(6)
C9 N8 Pt1 130.6(6)
N8 C9 C10 119.4(9)
N8 C9 C13 119.7(8)
C10 C9 C13 120.8(8)
C11 C10 C9 120.9(9)
C11 C10 H10A 119.6
C9 C10 H10A 119.6
C10 C11 C12 119.1(8)
C10 C11 H11A 120.5
C12 C11 H11A 120.5
C7 C12 C11 119.7(8)
C7 C12 H12A 120.2
C11 C12 H12A 120.2
C18 C13 C14 118.3(9)
C18 C13 C9 122.2(9)
C14 C13 C9 119.6(9)
C15 C14 C13 119.8(10)
C15 C14 H14A 120.1
C13 C14 H14A 120.1
C14 C15 C16 121.9(10)
C14 C15 H15A 119.0
C16 C15 H15A 119.0
C15 C16 C17 120.0(10)
C15 C16 H16A 120.0
C17 C16 H16A 120.0
C18 C17 C16 118.6(10)
C18 C17 H17A 120.7
C16 C17 H17A 120.7
C13 C18 C17 121.3(9)
C13 C18 H18A 119.3
C17 C18 H18A 119.3
C24 N19 C20 117.7(8)
C24 N19 Pt1 125.7(6)
C20 N19 Pt1 116.6(6)
N19 C20 C21 120.9(8)
N19 C20 C26 115.1(8)
C21 C20 C26 123.2(8)
C22 C21 C20 119.9(8)
C22 C21 H21A 120.0
C20 C21 H21A 120.0
C21 C22 C23 119.0(8)
C21 C22 H22A 120.5
C23 C22 H22A 120.5
C24 C23 C22 118.4(9)
C24 C23 C25 120.7(9)
C22 C23 C25 120.9(8)
N19 C24 C23 124.1(8)
N19 C24 H24A 118.0
C23 C24 H24A 117.9
C23 C25 H25A 109.5
C23 C25 H25B 109.5
H25A C25 H25B 109.5
C23 C25 H25C 109.5
H25A C25 H25C 109.5
H25B C25 H25C 109.5
N27 C26 C31 120.9(8)
N27 C26 C20 114.3(8)
C31 C26 C20 124.6(8)
C28 N27 C26 118.7(7)
C28 N27 Pt1 128.9(6)
C26 N27 Pt1 112.2(6)
N27 C28 C29 123.5(8)
N27 C28 H28A 118.2
C29 C28 H28A 118.2
C28 C29 C30 117.2(8)
C28 C29 C32 121.5(8)
C30 C29 C32 121.2(8)
C31 C30 C29 119.8(8)
C31 C30 H30A 120.1
C29 C30 H30A 120.1
C26 C31 C30 119.3(8)
C26 C31 H31A 120.3
C30 C31 H31A 120.3
C29 C32 H32A 109.5
C29 C32 H32B 109.5
H32A C32 H32B 109.5
C29 C32 H32C 109.5
H32A C32 H32C 109.5
H32B C32 H32C 109.5
O2 S1 O1 113.7(4)
O2 S1 O3 113.5(4)
O1 S1 O3 112.1(4)
O2 S1 C33 105.8(4)
O1 S1 C33 105.6(4)
O3 S1 C33 105.3(4)
C34 C33 C38 121.2(9)
C34 C33 S1 119.8(7)
C38 C33 S1 118.9(7)
C35 C34 C33 118.5(9)
C35 C34 H34A 120.8
C33 C34 H34A 120.8
C36 C35 C34 121.9(10)
C36 C35 H35A 119.0
C34 C35 H35A 119.0
C35 C36 C37 118.2(9)
C35 C36 C40 121.1(11)
C37 C36 C40 120.6(11)
C38 C37 C36 121.5(10)
C38 C37 H37A 119.2
C36 C37 H37A 119.2
C37 C38 C33 118.6(9)
C37 C38 H38A 120.7
C33 C38 H38A 120.7
C36 C40 H40A 109.5
C36 C40 H40B 109.5
H40A C40 H40B 109.5
C36 C40 H40C 109.5
H40A C40 H40C 109.5
H40B C40 H40C 109.5
Cl3 C41 Cl1 108.0(7)
Cl3 C41 Cl2 109.6(6)
Cl1 C41 Cl2 110.0(7)
Cl3 C41 H41A 109.8
Cl1 C41 H41A 109.8
Cl2 C41 H41A 109.8
Cl5 C42 Cl4 112.2(11)
Cl5 C42 Cl6 111.1(10)
Cl4 C42 Cl6 103.0(10)
Cl5 C42 H42A 110.1
Cl4 C42 H42A 110.1
Cl6 C42 H42A 110.1

loop_
_geom_bond_atom_site_label_1
_geom_bond_atom_site_label_2
_geom_bond_distance
Pt1 C1 1.997(9)
Pt1 N19 2.027(7)
Pt1 N8 2.063(7)
Pt1 N27 2.137(7)
C1 C6 1.383(13)
C1 C2 1.426(12)
C2 C3 1.398(12)
C2 C7 1.463(12)
C3 C4 1.397(13)
C3 H3A 0.9500
C4 C5 1.403(13)
C4 H4A 0.9500
C5 C6 1.384(13)
C5 H5A 0.9500
C6 H6A 0.9500
C7 C12 1.378(12)
C7 N8 1.375(11)
N8 C9 1.384(12)
C9 C10 1.397(13)
C9 C13 1.467(14)
C10 C11 1.372(13)
C10 H10A 0.9500
C11 C12 1.379(13)
C11 H11A 0.9500
C12 H12A 0.9500
C13 C18 1.393(13)
C13 C14 1.420(13)
C14 C15 1.365(15)
C14 H14A 0.9500
C15 C16 1.359(16)
C15 H15A 0.9500
C16 C17 1.414(15)
C16 H16A 0.9500
C17 C18 1.389(14)
C17 H17A 0.9500
C18 H18A 0.9500
N19 C24 1.350(11)
N19 C20 1.361(11)
C20 C21 1.394(12)
C20 C26 1.467(12)
C21 C22 1.382(13)
C21 H21A 0.9500
C22 C23 1.386(13)
C22 H22A 0.9500
C23 C24 1.367(12)
C23 C25 1.526(13)
C24 H24A 0.9500
C25 H25A 0.9800
C25 H25B 0.9800
C25 H25C 0.9800
C26 N27 1.369(11)
C26 C31 1.383(12)
N27 C28 1.332(11)
C28 C29 1.392(12)
C28 H28A 0.9500
C29 C30 1.391(13)
C29 C32 1.504(13)
C30 C31 1.391(13)
C30 H30A 0.9500
C31 H31A 0.9500
C32 H32A 0.9800
C32 H32B 0.9800
C32 H32C 0.9800
S1 O2 1.452(7)
S1 O1 1.463(7)
S1 O3 1.466(6)
S1 C33 1.788(9)
C33 C34 1.385(13)
C33 C38 1.396(12)
C34 C35 1.385(13)
C34 H34A 0.9500
C35 C36 1.386(15)
C35 H35A 0.9500
C36 C37 1.392(15)
C36 C40 1.524(14)
C37 C38 1.381(13)
C37 H37A 0.9500
C38 H38A 0.9500
C40 H40A 0.9800
C40 H40B 0.9800
C40 H40C 0.9800
C41 Cl3 1.759(13)
C41 Cl1 1.769(13)
C41 Cl2 1.772(13)
C41 H41A 1.0000
C42 Cl5 1.609(18)
C42 Cl4 1.710(17)
C42 Cl6 1.690(17)
C42 H42A 1.0000

loop_
_geom_torsion_atom_site_label_1
_geom_torsion_atom_site_label_2
_geom_torsion_atom_site_label_3
_geom_torsion_atom_site_label_4
_geom_torsion
N19 Pt1 C1 C6 28.2(9)
N8 Pt1 C1 C6 -157.1(9)
N19 Pt1 C1 C2 -147.5(6)
N8 Pt1 C1 C2 27.2(6)
C6 C1 C2 C3 -10.4(13)
Pt1 C1 C2 C3 166.0(7)
C6 C1 C2 C7 161.3(8)
Pt1 C1 C2 C7 -22.3(9)
C1 C2 C3 C4 5.6(13)
C7 C2 C3 C4 -165.2(8)
C2 C3 C4 C5 1.7(14)
C3 C4 C5 C6 -4.2(14)
C2 C1 C6 C5 8.0(14)
Pt1 C1 C6 C5 -167.5(7)
C4 C5 C6 C1 -0.9(15)
C3 C2 C7 C12 -5.2(14)
C1 C2 C7 C12 -176.6(8)
C3 C2 C7 N8 169.7(8)
C1 C2 C7 N8 -1.7(11)
C12 C7 N8 C9 13.4(12)
C2 C7 N8 C9 -161.7(7)
C12 C7 N8 Pt1 -160.8(7)
C2 C7 N8 Pt1 24.0(8)
C1 Pt1 N8 C7 -28.7(6)
N27 Pt1 N8 C7 147.5(5)
C1 Pt1 N8 C9 158.0(8)
N27 Pt1 N8 C9 -25.9(8)
C7 N8 C9 C10 -11.2(11)
Pt1 N8 C9 C10 161.8(6)
C7 N8 C9 C13 165.6(8)
Pt1 N8 C9 C13 -21.5(12)
N8 C9 C10 C11 2.1(13)
C13 C9 C10 C11 -174.6(8)
C9 C10 C11 C12 5.1(14)
N8 C7 C12 C11 -6.4(13)
C2 C7 C12 C11 168.2(8)
C10 C11 C12 C7 -3.0(13)
N8 C9 C13 C18 -31.6(13)
C10 C9 C13 C18 145.1(9)
N8 C9 C13 C14 149.5(9)
C10 C9 C13 C14 -33.7(13)
C18 C13 C14 C15 0.9(15)
C9 C13 C14 C15 179.8(10)
C13 C14 C15 C16 1.7(18)
C14 C15 C16 C17 -3.2(19)
C15 C16 C17 C18 2.1(18)
C14 C13 C18 C17 -1.9(15)
C9 C13 C18 C17 179.2(9)
C16 C17 C18 C13 0.5(16)
C1 Pt1 N19 C24 14.7(7)
N27 Pt1 N19 C24 -161.8(7)
C1 Pt1 N19 C20 -168.2(6)
N27 Pt1 N19 C20 15.3(6)
C24 N19 C20 C21 -2.7(12)
Pt1 N19 C20 C21 180.0(6)
C24 N19 C20 C26 167.6(8)
Pt1 N19 C20 C26 -9.7(10)
N19 C20 C21 C22 2.5(13)
C26 C20 C21 C22 -167.0(8)
C20 C21 C22 C23 -1.2(13)
C21 C22 C23 C24 0.3(13)
C21 C22 C23 C25 179.1(8)
C20 N19 C24 C23 1.8(13)
Pt1 N19 C24 C23 178.8(7)
C22 C23 C24 N19 -0.6(13)
C25 C23 C24 N19 -179.4(8)
N19 C20 C26 N27 -7.0(11)
C21 C20 C26 N27 163.0(8)
N19 C20 C26 C31 178.3(8)
C21 C20 C26 C31 -11.6(14)
C31 C26 N27 C28 8.4(13)
C20 C26 N27 C28 -166.4(8)
C31 C26 N27 Pt1 -166.0(7)
C20 C26 N27 Pt1 19.1(9)
N19 Pt1 N27 C28 167.7(8)
N8 Pt1 N27 C28 -6.8(8)
N19 Pt1 N27 C26 -18.6(6)
N8 Pt1 N27 C26 166.9(6)
C26 N27 C28 C29 -5.8(13)
Pt1 N27 C28 C29 167.6(7)
N27 C28 C29 C30 -1.2(13)
N27 C28 C29 C32 177.3(9)
C28 C29 C30 C31 5.6(13)
C32 C29 C30 C31 -172.9(9)
N27 C26 C31 C30 -4.0(13)
C20 C26 C31 C30 170.2(8)
C29 C30 C31 C26 -3.1(13)
O2 S1 C33 C34 29.4(8)
O1 S1 C33 C34 150.2(7)
O3 S1 C33 C34 -91.0(8)
O2 S1 C33 C38 -154.3(7)
O1 S1 C33 C38 -33.6(8)
O3 S1 C33 C38 85.2(8)
C38 C33 C34 C35 1.5(13)
S1 C33 C34 C35 177.6(7)
C33 C34 C35 C36 -1.1(14)
C34 C35 C36 C37 0.4(14)
C34 C35 C36 C40 -178.4(9)
C35 C36 C37 C38 0.0(14)
C40 C36 C37 C38 178.8(9)
C36 C37 C38 C33 0.3(14)
C34 C33 C38 C37 -1.1(13)
S1 C33 C38 C37 -177.2(7)
